data_4101090
loop_
_publ_author_name
'Wang, Changsheng'
'P\%alsson, Lars-Olof'
'Batsanov, Andrei S.'
'Bryce, Martin R.'

_publ_section_title
;
Molecular wires comprising \p-extended ethynyl- and
butadiynyl-2,5-diphenyl-1,3,4-oxadiazole derivatives:
synthesis, redox, structural and optoelectronic properties.
;
_journal_name_full 'Journal of the American Chemical Society'
_journal_paper_doi 10.1021/ja0577600
_journal_year 2006
_chemical_formula_moiety 'C29 H26 N2 O S4'
_chemical_formula_sum 'C29 H26 N2 O S4'
_chemical_formula_weight 546.76
_chemical_melting_point 458
_space_group_IT_number 14
_symmetry_cell_setting monoclinic
_symmetry_space_group_name_Hall '-P 2ybc'
_symmetry_space_group_name_H-M 'P 1 21/c 1'
_cell_angle_alpha 90.00
_cell_angle_beta 92.55(1)
_cell_angle_gamma 90.00
_cell_formula_units_Z 4
_cell_length_a 24.260(7)
_cell_length_b 6.624(2)
_cell_length_c 16.348(5)
_cell_measurement_temperature 120(2)
_cell_volume 2624.5(14)
_diffrn_ambient_temperature 120(2)
_exptl_crystal_density_diffrn 1.384
_cod_depositor_comments
;
The following automatic conversions were performed:
'_symmetry_cell_setting' value 'Monoclinic' changed to 'monoclinic'
according to '/home/saulius/struct/CIF-dictionaries/cif_core.dic'
dictionary named 'cif_core.dic' version 2.4.1 from 2010-06-29.

Automatic conversion script
Id: cif_fix_enum 1527 2010-12-29 10:47:43Z saulius 

The following automatic conversions were performed:

'_chemical_melting_point' value '458 K' was changed to '458' - the
value should be numeric and without a unit designator.

Automatic conversion script
Id: cif_fix_values 1646 2011-03-28 12:23:43Z adriana 
;
_cod_original_sg_symbol_H-M 'P 21/c'
_cod_database_code 4101090

loop_
_symmetry_equiv_pos_as_xyz
'x, y, z'
'-x, y+1/2, -z+1/2'
'-x, -y, -z'
'x, -y-1/2, z-1/2'

loop_
_atom_site_label
_atom_site_type_symbol
_atom_site_fract_x
_atom_site_fract_y
_atom_site_fract_z
_atom_site_U_iso_or_equiv
_atom_site_adp_type
_atom_site_occupancy
_atom_site_symmetry_multiplicity
_atom_site_calc_flag
_atom_site_refinement_flags
_atom_site_disorder_assembly
_atom_site_disorder_group
S1 S 0.37106(3) 0.66383(12) 0.78969(5) 0.01566(19) Uani 1 1 d . . .
S2 S 0.36037(3) 0.23271(12) 0.83582(5) 0.01677(19) Uani 1 1 d . . .
S3 S 0.42201(3) 0.76439(13) 0.97068(5) 0.01544(18) Uani 1 1 d . . .
S4 S 0.41383(3) 0.33643(12) 1.01733(5) 0.01634(19) Uani 1 1 d . . .
O O 0.18407(9) 0.6743(3) 0.21447(14) 0.0148(5) Uani 1 1 d . . .
N1 N 0.19337(11) 1.0031(4) 0.23141(17) 0.0181(6) Uani 1 1 d . . .
N2 N 0.16855(11) 0.9673(4) 0.15341(17) 0.0170(6) Uani 1 1 d . . .
C1 C 0.20195(12) 0.8285(5) 0.2642(2) 0.0130(7) Uani 1 1 d . . .
C2 C 0.16395(12) 0.7737(5) 0.1458(2) 0.0145(7) Uani 1 1 d . . .
C3 C 0.29668(12) 0.6389(5) 0.5792(2) 0.0154(7) Uani 1 1 d . . .
C4 C 0.31550(13) 0.5802(5) 0.6441(2) 0.0155(7) Uani 1 1 d . . .
C7 C 0.05774(14) 0.3300(5) -0.1237(2) 0.0192(8) Uani 1 1 d . . .
C8 C 0.00974(15) 0.2091(7) -0.0905(3) 0.0314(10) Uani 1 1 d . . .
H81 H 0.0246 0.1087 -0.0514 0.047 Uiso 1 1 d R . .
H82 H -0.0103 0.1402 -0.1357 0.047 Uiso 1 1 d R . .
H83 H -0.0155 0.2995 -0.0628 0.047 Uiso 1 1 d R . .
C9 C 0.03412(17) 0.4708(6) -0.1909(3) 0.0358(10) Uani 1 1 d . . .
H91 H 0.0081 0.5649 -0.1670 0.054 Uiso 1 1 d R . .
H92 H 0.0150 0.3918 -0.2341 0.054 Uiso 1 1 d R . .
H93 H 0.0643 0.5470 -0.2142 0.054 Uiso 1 1 d R . .
C10 C 0.09900(15) 0.1863(6) -0.1625(2) 0.0233(8) Uani 1 1 d . . .
H101 H 0.1276 0.2654 -0.1883 0.035 Uiso 1 1 d R . .
H102 H 0.0796 0.1024 -0.2039 0.035 Uiso 1 1 d R . .
H103 H 0.1161 0.0996 -0.1199 0.035 Uiso 1 1 d R . .
C11 C 0.13973(12) 0.6584(5) 0.0781(2) 0.0144(7) Uani 1 1 d . . .
C12 C 0.12883(14) 0.4527(5) 0.0850(2) 0.0211(8) Uani 1 1 d . . .
H12 H 0.1397 0.3823 0.1338 0.025 Uiso 1 1 d R . .
C13 C 0.10327(15) 0.3502(5) 0.0200(2) 0.0233(8) Uani 1 1 d . . .
H13 H 0.0962 0.2097 0.0248 0.028 Uiso 1 1 d R . .
C14 C 0.08757(12) 0.4467(5) -0.0537(2) 0.0172(7) Uani 1 1 d . . .
C15 C 0.10056(12) 0.6506(5) -0.0599(2) 0.0167(7) Uani 1 1 d . . .
H15 H 0.0916 0.7198 -0.1096 0.020 Uiso 1 1 d R . .
C16 C 0.12586(12) 0.7554(5) 0.0049(2) 0.0167(7) Uani 1 1 d . . .
H16 H 0.1343 0.8944 -0.0015 0.020 Uiso 1 1 d R . .
C21 C 0.22615(12) 0.7803(5) 0.34460(19) 0.0131(7) Uani 1 1 d . . .
C22 C 0.23103(13) 0.5787(5) 0.3707(2) 0.0149(7) Uani 1 1 d . . .
H22 H 0.2189 0.4721 0.3355 0.018 Uiso 1 1 d R . .
C23 C 0.25371(13) 0.5361(5) 0.4474(2) 0.0181(7) Uani 1 1 d . . .
H23 H 0.2560 0.4002 0.4659 0.022 Uiso 1 1 d R . .
C24 C 0.27302(12) 0.6902(5) 0.5001(2) 0.0155(7) Uani 1 1 d . . .
C25 C 0.26821(13) 0.8907(5) 0.4731(2) 0.0181(7) Uani 1 1 d . . .
H25 H 0.2815 0.9974 0.5074 0.022 Uiso 1 1 d R . .
C26 C 0.24510(13) 0.9341(5) 0.3963(2) 0.0161(7) Uani 1 1 d . . .
H26 H 0.2417 1.0703 0.3786 0.019 Uiso 1 1 d R . .
C31 C 0.38205(13) 0.4778(5) 0.8652(2) 0.0123(7) Uani 1 1 d . . .
C32 C 0.33647(12) 0.4993(5) 0.7190(2) 0.0137(7) Uani 1 1 d . . .
C33 C 0.33158(13) 0.3040(5) 0.7404(2) 0.0145(7) Uani 1 1 d . . .
C34 C 0.40324(13) 0.5182(5) 0.9404(2) 0.0133(7) Uani 1 1 d . . .
C35 C 0.44815(13) 0.6967(5) 1.0691(2) 0.0144(7) Uani 1 1 d . . .
C36 C 0.44468(13) 0.5036(5) 1.0907(2) 0.0152(7) Uani 1 1 d . . .
C37 C 0.30355(14) 0.1449(5) 0.6892(2) 0.0225(8) Uani 1 1 d . . .
H371 H 0.2737 0.2050 0.6548 0.034 Uiso 1 1 d R . .
H372 H 0.2881 0.0424 0.7250 0.034 Uiso 1 1 d R . .
H373 H 0.3303 0.0812 0.6540 0.034 Uiso 1 1 d R . .
C38 C 0.47264(15) 0.8657(5) 1.1196(2) 0.0209(8) Uani 1 1 d . . .
H381 H 0.4436 0.9615 1.1329 0.031 Uiso 1 1 d R . .
H382 H 0.5005 0.9347 1.0882 0.031 Uiso 1 1 d R . .
H383 H 0.4899 0.8121 1.1704 0.031 Uiso 1 1 d R . .
C39 C 0.46430(15) 0.4122(5) 1.1703(2) 0.0207(8) Uani 1 1 d . . .
H391 H 0.4983 0.3362 1.1621 0.031 Uiso 1 1 d R . .
H392 H 0.4360 0.3210 1.1902 0.031 Uiso 1 1 d R . .
H393 H 0.4717 0.5193 1.2107 0.031 Uiso 1 1 d R . .

loop_
_atom_site_aniso_label
_atom_site_aniso_U_11
_atom_site_aniso_U_22
_atom_site_aniso_U_33
_atom_site_aniso_U_23
_atom_site_aniso_U_13
_atom_site_aniso_U_12
S1 0.0195(4) 0.0165(4) 0.0106(4) 0.0012(3) -0.0037(3) -0.0024(3)
S2 0.0227(4) 0.0150(4) 0.0124(4) 0.0001(3) -0.0019(3) -0.0018(3)
S3 0.0199(4) 0.0159(4) 0.0103(4) 0.0004(3) -0.0021(3) -0.0027(3)
S4 0.0213(4) 0.0157(4) 0.0117(4) 0.0009(3) -0.0020(3) -0.0010(3)
O 0.0155(11) 0.0175(12) 0.0110(12) 0.0006(10) -0.0038(9) 0.0005(9)
N1 0.0211(15) 0.0226(17) 0.0104(15) -0.0007(12) -0.0024(11) 0.0033(12)
N2 0.0225(16) 0.0162(15) 0.0121(15) -0.0013(12) -0.0031(11) 0.0044(12)
C1 0.0118(15) 0.0154(16) 0.0120(18) -0.0006(14) 0.0029(12) -0.0007(12)
C2 0.0092(15) 0.0227(18) 0.0119(17) 0.0017(14) 0.0023(12) 0.0011(13)
C3 0.0143(16) 0.0192(18) 0.0130(18) -0.0007(15) 0.0043(13) -0.0032(13)
C4 0.0153(16) 0.0190(17) 0.0121(18) 0.0003(14) 0.0012(13) -0.0049(13)
C7 0.0214(18) 0.0208(18) 0.0151(19) -0.0037(15) -0.0023(13) 0.0022(14)
C8 0.0228(19) 0.046(3) 0.026(2) -0.0089(19) 0.0005(16) -0.0097(18)
C9 0.051(3) 0.028(2) 0.026(2) -0.0048(19) -0.0219(19) 0.0053(19)
C10 0.0253(18) 0.027(2) 0.018(2) -0.0020(16) 0.0061(15) 0.0023(15)
C11 0.0099(15) 0.0217(18) 0.0117(17) 0.0003(14) -0.0003(12) 0.0031(12)
C12 0.0277(19) 0.0221(19) 0.0130(19) 0.0031(15) -0.0063(14) 0.0063(15)
C13 0.033(2) 0.0148(17) 0.022(2) 0.0007(15) -0.0081(16) 0.0009(15)
C14 0.0149(16) 0.0226(19) 0.0140(17) -0.0022(15) -0.0010(13) 0.0046(13)
C15 0.0143(15) 0.0245(19) 0.0113(18) 0.0013(15) 0.0010(13) 0.0032(13)
C16 0.0151(15) 0.0207(17) 0.0145(18) 0.0031(15) 0.0021(13) -0.0007(13)
C21 0.0103(14) 0.0203(17) 0.0089(17) 0.0001(14) 0.0028(12) -0.0037(13)
C22 0.0142(16) 0.0190(17) 0.0116(17) -0.0023(14) 0.0011(12) -0.0007(13)
C23 0.0188(17) 0.0177(17) 0.0178(19) 0.0026(15) -0.0001(14) -0.0012(13)
C24 0.0113(15) 0.0239(18) 0.0111(17) 0.0010(14) 0.0000(12) 0.0016(13)
C25 0.0180(17) 0.0182(17) 0.018(2) -0.0026(15) -0.0002(14) -0.0046(13)
C26 0.0182(17) 0.0140(17) 0.0163(19) 0.0015(14) 0.0026(13) -0.0066(13)
C31 0.0145(16) 0.0113(16) 0.0112(17) -0.0011(13) 0.0012(12) -0.0010(12)
C32 0.0111(15) 0.0185(17) 0.0115(17) -0.0015(14) -0.0007(12) -0.0010(13)
C33 0.0151(16) 0.0185(18) 0.0098(17) -0.0029(13) 0.0021(12) -0.0014(13)
C34 0.0147(16) 0.0127(16) 0.0124(17) 0.0000(13) 0.0015(12) 0.0010(13)
C35 0.0142(16) 0.0211(19) 0.0080(17) -0.0021(13) 0.0021(12) -0.0014(13)
C36 0.0133(15) 0.0236(18) 0.0088(16) -0.0008(15) 0.0017(12) -0.0022(13)
C37 0.029(2) 0.0235(19) 0.014(2) -0.0032(15) -0.0052(15) -0.0062(15)
C38 0.030(2) 0.0187(19) 0.0139(19) -0.0029(15) -0.0021(14) -0.0033(15)
C39 0.0267(19) 0.0250(19) 0.0101(18) 0.0017(15) -0.0041(14) 0.0009(15)

loop_
_geom_bond_atom_site_label_1
_geom_bond_atom_site_label_2
_geom_bond_distance
_geom_bond_site_symmetry_2
_geom_bond_publ_flag
S1 C31 1.756(3) . ?
S1 C32 1.773(3) . ?
S2 C33 1.745(3) . ?
S2 C31 1.767(3) . ?
S3 C34 1.758(3) . ?
S3 C35 1.760(3) . ?
S4 C34 1.751(3) . ?
S4 C36 1.773(3) . ?
O C1 1.365(4) . ?
O C2 1.373(4) . ?
N1 C1 1.288(4) . ?
N1 N2 1.406(4) . ?
N2 C2 1.293(4) . ?
C1 C21 1.451(4) . ?
C2 C11 1.447(5) . ?
C3 C4 1.201(5) . ?
C3 C24 1.432(5) . ?
C4 C32 1.410(5) . ?
C7 C8 1.533(5) . ?
C7 C9 1.533(5) . ?
C7 C14 1.536(5) . ?
C7 C10 1.538(5) . ?
C11 C16 1.387(5) . ?
C11 C12 1.394(5) . ?
C12 C13 1.385(5) . ?
C13 C14 1.401(5) . ?
C14 C15 1.392(5) . ?
C15 C16 1.386(5) . ?
C21 C26 1.388(4) . ?
C21 C22 1.405(5) . ?
C22 C23 1.376(5) . ?
C23 C24 1.402(5) . ?
C24 C25 1.403(5) . ?
C25 C26 1.383(5) . ?
C31 C34 1.338(4) . ?
C32 C33 1.347(5) . ?
C33 C37 1.491(4) . ?
C35 C36 1.330(5) . ?
C35 C38 1.499(5) . ?
C36 C39 1.494(5) . ?

loop_
_cod_related_entry_id
_cod_related_entry_database
_cod_related_entry_code
1 ChemSpider 30659975
